data_4088002
loop_
_publ_author_name
'Cepa, Steffen'
'Schulte to Brinke, Christian'
'Roelfes, Florian'
'Hahn, F. Ekkehardt'

_publ_section_title
;
 Hydrogen Activation by an Iridium(III) Complex Bearing a Bidentate Protic
 NH,NR-NHC&#x2227;Phosphine Ligand
;
_journal_issue 22
_journal_name_full Organometallics
_journal_page_first 5454
_journal_paper_doi 10.1021/acs.organomet.5b00799
_journal_volume 34
_journal_year 2015
_chemical_formula_moiety 'C33 H50 Cl2 Ir N2 P, 0.5(C H2 Cl2)'
_chemical_formula_sum 'C33.5 H51 Cl3 Ir N2 P'
_chemical_formula_weight 811.28
_space_group_crystal_system monoclinic
_space_group_IT_number 14
_space_group_name_Hall '-P 2yn'
_space_group_name_H-M_alt 'P 1 21/n 1'
_atom_sites_solution_hydrogens geom
_audit_creation_method SHELXL-97
_cell_angle_alpha 90
_cell_angle_beta 95.786(2)
_cell_angle_gamma 90
_cell_formula_units_Z 8
_cell_length_a 16.6119(7)
_cell_length_b 14.9729(6)
_cell_length_c 27.5702(12)
_cell_measurement_reflns_used 42740
_cell_measurement_temperature 153(2)
_cell_measurement_theta_max 30.756
_cell_measurement_theta_min 2.9745
_cell_volume 6822.6(5)
_computing_cell_refinement 'Bruker SAINT'
_computing_data_collection 'Bruker APEX2'
_computing_data_reduction 'Bruker SAINT'
_computing_molecular_graphics 'Bruker SHELXTL'
_computing_publication_material 'Bruker SHELXTL'
_computing_structure_refinement 'SHELXL-2013 (Sheldrick, 2013)'
_computing_structure_solution 'SHELXS-2013 (Sheldrick, 2013)'
_diffrn_ambient_temperature 153(2)
_diffrn_measured_fraction_theta_full 0.997
_diffrn_measured_fraction_theta_max 0.991
_diffrn_measurement_device_type 'Bruker APEX-II CCD'
_diffrn_measurement_method 'Phi and Omega scans'
_diffrn_radiation_monochromator 'Goebel mirror'
_diffrn_radiation_source microsource
_diffrn_radiation_type MoK\a
_diffrn_radiation_wavelength 0.71073
_diffrn_reflns_av_R_equivalents 0.0387
_diffrn_reflns_av_unetI/netI 0.0277
_diffrn_reflns_Laue_measured_fraction_full 0.997
_diffrn_reflns_Laue_measured_fraction_max 0.991
_diffrn_reflns_limit_h_max 23
_diffrn_reflns_limit_h_min -24
_diffrn_reflns_limit_k_max 21
_diffrn_reflns_limit_k_min -21
_diffrn_reflns_limit_l_max 39
_diffrn_reflns_limit_l_min -39
_diffrn_reflns_number 124604
_diffrn_reflns_point_group_measured_fraction_full 0.997
_diffrn_reflns_point_group_measured_fraction_max 0.991
_diffrn_reflns_theta_full 27.500
_diffrn_reflns_theta_max 30.992
_diffrn_reflns_theta_min 2.438
_exptl_absorpt_coefficient_mu 4.221
_exptl_absorpt_correction_T_max 0.5520
_exptl_absorpt_correction_T_min 0.4174
_exptl_absorpt_correction_type multi-scan
_exptl_absorpt_process_details
; 
 Multi-scan correction included in APEX2 package (Bruker AXS, 2012)
;
_exptl_crystal_colour orange
_exptl_crystal_density_diffrn 1.580
_exptl_crystal_description plate
_exptl_crystal_F_000 3272
_exptl_crystal_size_max 0.321
_exptl_crystal_size_mid 0.232
_exptl_crystal_size_min 0.051
_refine_diff_density_max 2.735
_refine_diff_density_min -1.699
_refine_diff_density_rms 0.107
_refine_ls_extinction_method none
_refine_ls_goodness_of_fit_ref 1.026
_refine_ls_hydrogen_treatment constr
_refine_ls_matrix_type full
_refine_ls_number_parameters 742
_refine_ls_number_reflns 21556
_refine_ls_number_restraints 6
_refine_ls_restrained_S_all 1.029
_refine_ls_R_factor_all 0.0351
_refine_ls_R_factor_gt 0.0265
_refine_ls_shift/su_max 0.016
_refine_ls_shift/su_mean 0.000
_refine_ls_structure_factor_coef Fsqd
_refine_ls_weighting_details 'w=1/[\s^2^(Fo^2^)+(0.0270P)^2^+10.0556P] where P=(Fo^2^+2Fc^2^)/3'
_refine_ls_weighting_scheme calc
_refine_ls_wR_factor_gt 0.0603
_refine_ls_wR_factor_ref 0.0635
_reflns_Friedel_coverage 0.000
_reflns_number_gt 18558
_reflns_number_total 21556
_reflns_threshold_expression 'I > 2\s(I)'
_cod_data_source_file om5b00799_si_002.cif
_cod_data_source_block '[3]'
_cod_original_sg_symbol_H-M 'P 21/n'
_cod_original_formula_sum 'C33.50 H51 Cl3 Ir N2 P'
_cod_database_code 4088002
_shelx_space_group_comment
;
The symmetry employed for this shelxl refinement is uniquely defined
by the following loop, which should always be used as a source of
symmetry information in preference to the above space-group names.
They are only intended as comments.
;

loop_
_space_group_symop_operation_xyz
'x, y, z'
'-x+1/2, y+1/2, -z+1/2'
'-x, -y, -z'
'x-1/2, -y-1/2, z-1/2'

loop_
_atom_site_label
_atom_site_type_symbol
_atom_site_fract_x
_atom_site_fract_y
_atom_site_fract_z
_atom_site_U_iso_or_equiv
_atom_site_adp_type
_atom_site_occupancy
_atom_site_site_symmetry_order
_atom_site_calc_flag
_atom_site_refinement_flags_posn
_atom_site_refinement_flags_adp
_atom_site_refinement_flags_occupancy
_atom_site_disorder_assembly
_atom_site_disorder_group
Ir1 Ir 0.31794(2) 0.32575(2) 0.48411(2) 0.01609(2) Uani 1 1 d . . . . .
Cl1 Cl 0.43186(3) 0.36123(4) 0.54190(2) 0.02218(11) Uani 1 1 d . . . . .
Cl2 Cl 0.31717(4) 0.17498(4) 0.51495(2) 0.02730(13) Uani 1 1 d . . . . .
P1 P 0.23497(4) 0.36698(4) 0.54453(2) 0.01884(12) Uani 1 1 d . . . . .
N1 N 0.31917(13) 0.22438(16) 0.66883(8) 0.0242(5) Uani 1 1 d . . . . .
N2 N 0.29907(18) 0.18401(19) 0.74520(9) 0.0374(6) Uani 1 1 d . . . . .
C1 C 0.30333(19) 0.2500(2) 0.71432(10) 0.0321(6) Uani 1 1 d . . . . .
H1 H 0.2960 0.3107 0.7230 0.038 Uiso 1 1 calc R U . . .
C2 C 0.31329(17) 0.1080(2) 0.71805(10) 0.0293(6) Uani 1 1 d . . . . .
C3 C 0.32633(15) 0.13203(19) 0.67040(10) 0.0240(5) Uani 1 1 d . . . . .
C4 C 0.34320(17) 0.0690(2) 0.63576(10) 0.0280(6) Uani 1 1 d . . . . .
H4 H 0.3522 0.0864 0.6036 0.034 Uiso 1 1 calc R U . . .
C5 C 0.34645(17) -0.0201(2) 0.64957(12) 0.0318(6) Uani 1 1 d . . . . .
C6 C 0.33220(17) -0.0454(2) 0.69752(12) 0.0333(6) Uani 1 1 d . . . . .
C7 C 0.31590(18) 0.0180(2) 0.73112(11) 0.0344(7) Uani 1 1 d . . . . .
H7 H 0.3064 0.0007 0.7632 0.041 Uiso 1 1 calc R U . . .
C8 C 0.3679(3) -0.0893(3) 0.61340(15) 0.0525(10) Uani 1 1 d . . . . .
H8A H 0.3705 -0.0611 0.5815 0.079 Uiso 1 1 calc R U . . .
H8B H 0.3265 -0.1362 0.6106 0.079 Uiso 1 1 calc R U . . .
H8C H 0.4206 -0.1156 0.6245 0.079 Uiso 1 1 calc R U . . .
C9 C 0.3358(2) -0.1428(2) 0.71193(15) 0.0468(9) Uani 1 1 d . . . . .
H9A H 0.3350 -0.1480 0.7473 0.070 Uiso 1 1 calc R U . . .
H9B H 0.3857 -0.1695 0.7023 0.070 Uiso 1 1 calc R U . . .
H9C H 0.2890 -0.1742 0.6955 0.070 Uiso 1 1 calc R U . . .
C10 C 0.32264(15) 0.28244(18) 0.62662(9) 0.0231(5) Uani 1 1 d . . . . .
H10A H 0.3612 0.2574 0.6051 0.028 Uiso 1 1 calc R U . . .
H10B H 0.3426 0.3421 0.6376 0.028 Uiso 1 1 calc R U . . .
C11 C 0.23957(15) 0.29196(18) 0.59797(9) 0.0217(5) Uani 1 1 d . . . . .
H11A H 0.2011 0.3142 0.6204 0.026 Uiso 1 1 calc R U . . .
H11B H 0.2209 0.2319 0.5867 0.026 Uiso 1 1 calc R U . . .
C12 C 0.12591(15) 0.3629(2) 0.52313(10) 0.0271(6) Uani 1 1 d . . . . .
H12 H 0.1181 0.4032 0.4941 0.033 Uiso 1 1 calc R U . . .
C13 C 0.10342(18) 0.2690(2) 0.50454(12) 0.0364(7) Uani 1 1 d . . . . .
H13A H 0.1416 0.2498 0.4812 0.044 Uiso 1 1 calc R U . . .
H13B H 0.1080 0.2266 0.5322 0.044 Uiso 1 1 calc R U . . .
C14 C 0.0172(2) 0.2671(3) 0.47942(14) 0.0488(9) Uani 1 1 d . . . . .
H14A H 0.0130 0.3075 0.4508 0.059 Uiso 1 1 calc R U . . .
H14B H 0.0036 0.2059 0.4678 0.059 Uiso 1 1 calc R U . . .
C15 C -0.04164(19) 0.2962(3) 0.51447(15) 0.0491(10) Uani 1 1 d . . . . .
H15A H -0.0407 0.2526 0.5415 0.059 Uiso 1 1 calc R U . . .
H15B H -0.0970 0.2969 0.4974 0.059 Uiso 1 1 calc R U . . .
C16 C -0.02163(19) 0.3876(3) 0.53509(17) 0.0512(10) Uani 1 1 d . . . . .
H16A H -0.0587 0.4017 0.5600 0.061 Uiso 1 1 calc R U . . .
H16B H -0.0306 0.4324 0.5087 0.061 Uiso 1 1 calc R U . . .
C17 C 0.06566(18) 0.3943(2) 0.55814(13) 0.0386(7) Uani 1 1 d . . . . .
H17A H 0.0722 0.3574 0.5881 0.046 Uiso 1 1 calc R U . . .
H17B H 0.0777 0.4571 0.5676 0.046 Uiso 1 1 calc R U . . .
C18 C 0.25846(17) 0.47990(18) 0.57076(10) 0.0249(5) Uani 1 1 d . . . . .
H18 H 0.3188 0.4840 0.5754 0.030 Uiso 1 1 calc R U . . .
C19 C 0.23086(18) 0.55146(19) 0.53327(11) 0.0295(6) Uani 1 1 d . . . . .
H19A H 0.1712 0.5494 0.5266 0.035 Uiso 1 1 calc R U . . .
H19B H 0.2544 0.5389 0.5024 0.035 Uiso 1 1 calc R U . . .
C20 C 0.2566(2) 0.6447(2) 0.55125(13) 0.0362(7) Uani 1 1 d . . . . .
H20A H 0.3164 0.6482 0.5559 0.043 Uiso 1 1 calc R U . . .
H20B H 0.2369 0.6896 0.5265 0.043 Uiso 1 1 calc R U . . .
C21 C 0.2223(2) 0.6652(2) 0.59919(14) 0.0415(8) Uani 1 1 d . . . . .
H21A H 0.2393 0.7257 0.6104 0.050 Uiso 1 1 calc R U . . .
H21B H 0.1625 0.6638 0.5943 0.050 Uiso 1 1 calc R U . . .
C22 C 0.2521(2) 0.5974(2) 0.63713(13) 0.0439(8) Uani 1 1 d . . . . .
H22A H 0.2285 0.6107 0.6679 0.053 Uiso 1 1 calc R U . . .
H22B H 0.3117 0.6022 0.6436 0.053 Uiso 1 1 calc R U . . .
C23 C 0.2295(2) 0.5012(2) 0.62091(11) 0.0359(7) Uani 1 1 d . . . . .
H23A H 0.2544 0.4585 0.6454 0.043 Uiso 1 1 calc R U . . .
H23B H 0.1700 0.4938 0.6191 0.043 Uiso 1 1 calc R U . . .
C26 C 0.26286(16) 0.29644(18) 0.41076(9) 0.0225(5) Uani 1 1 d . . . . .
C27 C 0.25947(15) 0.39096(18) 0.41880(9) 0.0204(5) Uani 1 1 d . . . . .
C28 C 0.34096(16) 0.42362(18) 0.42907(9) 0.0218(5) Uani 1 1 d . . . . .
C29 C 0.39509(16) 0.34897(19) 0.42353(9) 0.0238(5) Uani 1 1 d . . . . .
C30 C 0.34789(17) 0.27185(18) 0.41237(9) 0.0234(5) Uani 1 1 d . . . . .
C31 C 0.19433(19) 0.2352(2) 0.39374(11) 0.0313(6) Uani 1 1 d . . . . .
H31A H 0.1429 0.2633 0.3996 0.047 Uiso 1 1 calc R U . . .
H31B H 0.2004 0.1788 0.4117 0.047 Uiso 1 1 calc R U . . .
H31C H 0.1949 0.2236 0.3588 0.047 Uiso 1 1 calc R U . . .
C32 C 0.18534(17) 0.4480(2) 0.40998(10) 0.0286(6) Uani 1 1 d . . . . .
H32A H 0.1823 0.4731 0.3770 0.043 Uiso 1 1 calc R U . . .
H32B H 0.1880 0.4966 0.4339 0.043 Uiso 1 1 calc R U . . .
H32C H 0.1372 0.4116 0.4133 0.043 Uiso 1 1 calc R U . . .
C33 C 0.36629(18) 0.51948(19) 0.43369(11) 0.0302(6) Uani 1 1 d . . . . .
H33A H 0.3853 0.5396 0.4030 0.045 Uiso 1 1 calc R U . . .
H33B H 0.4101 0.5256 0.4601 0.045 Uiso 1 1 calc R U . . .
H33C H 0.3201 0.5560 0.4410 0.045 Uiso 1 1 calc R U . . .
C34 C 0.48523(17) 0.3550(2) 0.42843(11) 0.0327(6) Uani 1 1 d . . . . .
H34A H 0.5084 0.2973 0.4394 0.049 Uiso 1 1 calc R U . . .
H34B H 0.5029 0.4012 0.4523 0.049 Uiso 1 1 calc R U . . .
H34C H 0.5036 0.3703 0.3968 0.049 Uiso 1 1 calc R U . . .
C35 C 0.3777(2) 0.1799(2) 0.40270(11) 0.0339(7) Uani 1 1 d . . . . .
H35A H 0.3651 0.1656 0.3681 0.051 Uiso 1 1 calc R U . . .
H35B H 0.3511 0.1367 0.4225 0.051 Uiso 1 1 calc R U . . .
H35C H 0.4363 0.1773 0.4112 0.051 Uiso 1 1 calc R U . . .
Ir2 Ir 0.29672(2) 0.29500(2) 0.20341(2) 0.01697(2) Uani 1 1 d . . . . .
Cl3 Cl 0.29372(4) 0.15744(4) 0.15716(3) 0.02969(14) Uani 1 1 d . . . . .
Cl4 Cl 0.26556(4) 0.20844(5) 0.27252(2) 0.02710(13) Uani 1 1 d . . . . .
P2 P 0.15866(4) 0.31110(4) 0.18185(2) 0.01787(12) Uani 1 1 d . . . . .
N3 N -0.01413(13) 0.11035(15) 0.18644(8) 0.0229(4) Uani 1 1 d . . . . .
N4 N -0.06114(14) -0.02960(15) 0.17636(9) 0.0260(5) Uani 1 1 d . . . . .
C41 C -0.03164(16) 0.04016(18) 0.15551(10) 0.0241(5) Uani 1 1 d . . . . .
H41 H -0.0232 0.0418 0.1219 0.029 Uiso 1 1 calc R U . . .
C42 C -0.06399(15) -0.00390(18) 0.22462(10) 0.0231(5) Uani 1 1 d . . . . .
C43 C -0.03422(16) 0.08283(19) 0.23159(10) 0.0256(5) Uani 1 1 d . . . . .
C44 C -0.0308(2) 0.1252(2) 0.27643(12) 0.0389(7) Uani 1 1 d . . . . .
H44 H -0.0104 0.1843 0.2806 0.047 Uiso 1 1 calc R U . . .
C45 C -0.0579(2) 0.0787(3) 0.31492(12) 0.0446(8) Uani 1 1 d . . . . .
C46 C -0.08873(18) -0.0085(2) 0.30855(11) 0.0355(7) Uani 1 1 d . . . . .
C47 C -0.09218(16) -0.0498(2) 0.26363(11) 0.0296(6) Uani 1 1 d . . . . .
H47 H -0.1134 -0.1085 0.2593 0.035 Uiso 1 1 calc R U . . .
C48 C -0.0554(4) 0.1241(4) 0.36407(17) 0.0876(18) Uani 1 1 d . . . . .
H48A H -0.1106 0.1305 0.3733 0.131 Uiso 1 1 calc R U . . .
H48B H -0.0307 0.1833 0.3622 0.131 Uiso 1 1 calc R U . . .
H48C H -0.0233 0.0880 0.3886 0.131 Uiso 1 1 calc R U . . .
C49 C -0.1203(2) -0.0576(3) 0.35086(13) 0.0484(9) Uani 1 1 d . . . . .
H49A H -0.1383 -0.1174 0.3403 0.073 Uiso 1 1 calc R U . . .
H49B H -0.1658 -0.0245 0.3620 0.073 Uiso 1 1 calc R U . . .
H49C H -0.0770 -0.0626 0.3777 0.073 Uiso 1 1 calc R U . . .
C50 C 0.01742(16) 0.19717(18) 0.17333(11) 0.0259(5) Uani 1 1 d . . . . .
H50A H -0.0077 0.2446 0.1918 0.031 Uiso 1 1 calc R U . . .
H50B H 0.0028 0.2081 0.1381 0.031 Uiso 1 1 calc R U . . .
C51 C 0.10938(15) 0.20149(16) 0.18443(10) 0.0210(5) Uani 1 1 d . . . . .
H51A H 0.1335 0.1614 0.1613 0.025 Uiso 1 1 calc R U . . .
H51B H 0.1234 0.1767 0.2175 0.025 Uiso 1 1 calc R U . . .
C52 C 0.09757(15) 0.38008(16) 0.22001(9) 0.0198(5) Uani 1 1 d . . . . .
H52 H 0.0403 0.3741 0.2052 0.024 Uiso 1 1 calc R U . . .
C53 C 0.09813(17) 0.34721(18) 0.27299(10) 0.0238(5) Uani 1 1 d . . . . .
H53A H 0.0900 0.2817 0.2734 0.029 Uiso 1 1 calc R U . . .
H53B H 0.1510 0.3609 0.2914 0.029 Uiso 1 1 calc R U . . .
C54 C 0.03021(17) 0.39403(19) 0.29664(10) 0.0276(6) Uani 1 1 d . . . . .
H54A H -0.0226 0.3766 0.2793 0.033 Uiso 1 1 calc R U . . .
H54B H 0.0311 0.3743 0.3310 0.033 Uiso 1 1 calc R U . . .
C55 C 0.03888(18) 0.4954(2) 0.29518(11) 0.0301(6) Uani 1 1 d . . . . .
H55A H -0.0099 0.5232 0.3066 0.036 Uiso 1 1 calc R U . . .
H55B H 0.0862 0.5135 0.3178 0.036 Uiso 1 1 calc R U . . .
C56 C 0.04968(17) 0.53010(19) 0.24422(11) 0.0285(6) Uani 1 1 d . . . . .
H56A H 0.0635 0.5944 0.2462 0.034 Uiso 1 1 calc R U . . .
H56B H -0.0021 0.5239 0.2233 0.034 Uiso 1 1 calc R U . . .
C57 C 0.11586(16) 0.48004(17) 0.22067(10) 0.0249(5) Uani 1 1 d . . . . .
H57A H 0.1184 0.5018 0.1869 0.030 Uiso 1 1 calc R U . . .
H57B H 0.1690 0.4912 0.2393 0.030 Uiso 1 1 calc R U . . .
C58 C 0.13197(16) 0.35495(17) 0.11927(9) 0.0220(5) Uani 1 1 d . . . . .
H58 H 0.1687 0.4069 0.1155 0.026 Uiso 1 1 calc R U . . .
C59 C 0.15132(19) 0.2859(2) 0.08071(10) 0.0304(6) Uani 1 1 d . . . . .
H59A H 0.2082 0.2661 0.0875 0.036 Uiso 1 1 calc R U . . .
H59B H 0.1160 0.2330 0.0827 0.036 Uiso 1 1 calc R U . . .
C60 C 0.1384(2) 0.3255(3) 0.02933(11) 0.0392(7) Uani 1 1 d . . . . .
H60A H 0.1775 0.3746 0.0264 0.047 Uiso 1 1 calc R U . . .
H60B H 0.1488 0.2790 0.0052 0.047 Uiso 1 1 calc R U . . .
C61 C 0.05331(19) 0.3610(2) 0.01792(11) 0.0320(6) Uani 1 1 d . . . . .
H61A H 0.0481 0.3891 -0.0148 0.038 Uiso 1 1 calc R U . . .
H61B H 0.0143 0.3109 0.0173 0.038 Uiso 1 1 calc R U . . .
C62 C 0.03334(18) 0.42905(19) 0.05550(10) 0.0287(6) Uani 1 1 d . . . . .
H62A H -0.0235 0.4487 0.0482 0.034 Uiso 1 1 calc R U . . .
H62B H 0.0686 0.4820 0.0536 0.034 Uiso 1 1 calc R U . . .
C63 C 0.04508(16) 0.39024(19) 0.10703(10) 0.0252(5) Uani 1 1 d . . . . .
H63A H 0.0061 0.3409 0.1098 0.030 Uiso 1 1 calc R U . . .
H63B H 0.0339 0.4370 0.1308 0.030 Uiso 1 1 calc R U . . .
C65 C 0.34003(16) 0.43016(17) 0.19071(10) 0.0230(5) Uani 1 1 d . . . . .
C66 C 0.37865(16) 0.36636(18) 0.16155(10) 0.0244(5) Uani 1 1 d . . . . .
C67 C 0.42860(16) 0.30875(17) 0.19493(11) 0.0240(5) Uani 1 1 d . . . . .
C68 C 0.41586(15) 0.33246(17) 0.24295(10) 0.0236(5) Uani 1 1 d . . . . .
C69 C 0.35849(15) 0.40591(17) 0.24104(10) 0.0219(5) Uani 1 1 d . . . . .
C70 C 0.30043(18) 0.51383(18) 0.17140(12) 0.0305(6) Uani 1 1 d . . . . .
H70A H 0.2647 0.5366 0.1948 0.046 Uiso 1 1 calc R U . . .
H70B H 0.2686 0.5014 0.1402 0.046 Uiso 1 1 calc R U . . .
H70C H 0.3419 0.5586 0.1665 0.046 Uiso 1 1 calc R U . . .
C71 C 0.3781(2) 0.3669(3) 0.10729(12) 0.0407(8) Uani 1 1 d . . . . .
H71A H 0.3311 0.4007 0.0929 0.061 Uiso 1 1 calc R U . . .
H71B H 0.3749 0.3054 0.0951 0.061 Uiso 1 1 calc R U . . .
H71C H 0.4278 0.3949 0.0984 0.061 Uiso 1 1 calc R U . . .
C72 C 0.48408(18) 0.2383(2) 0.17909(13) 0.0343(7) Uani 1 1 d . . . . .
H72A H 0.5083 0.2056 0.2077 0.051 Uiso 1 1 calc R U . . .
H72B H 0.5269 0.2664 0.1624 0.051 Uiso 1 1 calc R U . . .
H72C H 0.4534 0.1968 0.1568 0.051 Uiso 1 1 calc R U . . .
C73 C 0.45317(18) 0.2903(2) 0.28888(11) 0.0305(6) Uani 1 1 d . . . . .
H73A H 0.4723 0.2302 0.2817 0.046 Uiso 1 1 calc R U . . .
H73B H 0.4128 0.2862 0.3124 0.046 Uiso 1 1 calc R U . . .
H73C H 0.4989 0.3267 0.3027 0.046 Uiso 1 1 calc R U . . .
C74 C 0.33678(18) 0.4562(2) 0.28492(11) 0.0302(6) Uani 1 1 d . . . . .
H74A H 0.2987 0.5041 0.2746 0.045 Uiso 1 1 calc R U . . .
H74B H 0.3858 0.4820 0.3022 0.045 Uiso 1 1 calc R U . . .
H74C H 0.3116 0.4153 0.3067 0.045 Uiso 1 1 calc R U . . .
Cl5A Cl 0.8161(5) 0.1032(6) 0.4651(3) 0.186(4) Uiso 0.485(7) 1 d D . P A 1
C80A C 0.8015(8) 0.0006(9) 0.4802(5) 0.079(4) Uiso 0.485(7) 1 d D . P A 1
Cl6A Cl 0.8830(3) -0.0457(3) 0.52111(19) 0.124(2) Uiso 0.485(7) 1 d D . P A 1
Cl5B Cl 0.82517(14) 0.11424(16) 0.47092(9) 0.0459(7) Uiso 0.515(7) 1 d D . P A 2
C80B C 0.8282(7) -0.0045(8) 0.4812(5) 0.073(4) Uiso 0.515(7) 1 d D . P A 2
Cl6B Cl 0.9255(3) -0.0325(3) 0.49871(19) 0.126(2) Uiso 0.515(7) 1 d D . P A 2

loop_
_atom_site_aniso_label
_atom_site_aniso_U_11
_atom_site_aniso_U_22
_atom_site_aniso_U_33
_atom_site_aniso_U_23
_atom_site_aniso_U_13
_atom_site_aniso_U_12
Ir1 0.01716(4) 0.01725(4) 0.01363(4) 0.00190(3) 0.00046(3) -0.00117(3)
Cl1 0.0182(3) 0.0302(3) 0.0177(3) -0.0010(2) -0.0004(2) -0.0029(2)
Cl2 0.0408(4) 0.0191(3) 0.0224(3) 0.0044(2) 0.0050(3) -0.0006(3)
P1 0.0166(3) 0.0227(3) 0.0171(3) 0.0036(2) 0.0011(2) 0.0009(2)
N1 0.0240(10) 0.0297(12) 0.0189(10) 0.0078(9) 0.0025(8) 0.0032(9)
N2 0.0506(16) 0.0396(15) 0.0233(12) 0.0082(11) 0.0100(11) 0.0046(12)
C1 0.0395(16) 0.0355(16) 0.0216(13) 0.0026(11) 0.0050(11) 0.0059(13)
C2 0.0270(13) 0.0409(16) 0.0204(13) 0.0101(11) 0.0045(10) 0.0032(12)
C3 0.0183(11) 0.0303(14) 0.0233(13) 0.0095(10) 0.0015(9) 0.0007(10)
C4 0.0268(13) 0.0327(15) 0.0252(13) 0.0067(11) 0.0064(10) -0.0005(11)
C5 0.0257(13) 0.0337(15) 0.0369(16) 0.0070(12) 0.0073(11) 0.0011(12)
C6 0.0233(13) 0.0335(15) 0.0435(18) 0.0130(13) 0.0059(12) 0.0023(11)
C7 0.0334(15) 0.0413(17) 0.0291(15) 0.0180(13) 0.0056(12) 0.0029(13)
C8 0.068(3) 0.0360(19) 0.057(2) 0.0027(17) 0.024(2) 0.0027(18)
C9 0.0446(19) 0.0379(18) 0.059(2) 0.0205(17) 0.0131(17) 0.0074(15)
C10 0.0213(11) 0.0287(13) 0.0191(12) 0.0085(10) 0.0011(9) -0.0010(10)
C11 0.0200(11) 0.0250(12) 0.0198(12) 0.0059(9) 0.0012(9) -0.0003(9)
C12 0.0174(11) 0.0396(16) 0.0239(13) 0.0101(11) 0.0000(9) -0.0016(11)
C13 0.0228(13) 0.0486(19) 0.0374(17) -0.0047(14) 0.0007(12) -0.0072(13)
C14 0.0273(15) 0.068(3) 0.049(2) 0.0006(18) -0.0075(14) -0.0153(16)
C15 0.0189(14) 0.063(2) 0.065(3) 0.0215(19) -0.0009(14) -0.0075(15)
C16 0.0201(14) 0.057(2) 0.077(3) 0.012(2) 0.0060(16) 0.0045(15)
C17 0.0232(13) 0.0473(19) 0.0462(19) 0.0022(15) 0.0075(13) 0.0047(13)
C18 0.0263(12) 0.0259(13) 0.0222(13) -0.0017(10) 0.0018(10) 0.0023(10)
C19 0.0289(13) 0.0270(14) 0.0325(15) 0.0024(11) 0.0026(11) -0.0028(11)
C20 0.0364(16) 0.0263(14) 0.0458(19) -0.0007(13) 0.0043(13) -0.0050(12)
C21 0.0444(18) 0.0289(16) 0.050(2) -0.0086(14) -0.0001(15) 0.0042(14)
C22 0.051(2) 0.0430(19) 0.0368(18) -0.0123(15) -0.0008(15) 0.0135(16)
C23 0.0509(19) 0.0326(16) 0.0248(14) -0.0008(12) 0.0067(13) 0.0126(14)
C26 0.0278(13) 0.0252(12) 0.0141(11) 0.0017(9) -0.0002(9) -0.0014(10)
C27 0.0223(11) 0.0252(12) 0.0133(11) 0.0051(9) -0.0006(9) 0.0008(9)
C28 0.0250(12) 0.0244(12) 0.0161(11) 0.0052(9) 0.0027(9) -0.0033(10)
C29 0.0238(12) 0.0319(14) 0.0157(11) 0.0057(10) 0.0033(9) 0.0002(10)
C30 0.0299(13) 0.0271(13) 0.0135(11) 0.0014(9) 0.0034(9) 0.0036(10)
C31 0.0388(16) 0.0302(14) 0.0239(14) -0.0033(11) -0.0022(11) -0.0104(12)
C32 0.0286(13) 0.0307(14) 0.0255(14) 0.0075(11) -0.0021(11) 0.0030(11)
C33 0.0331(14) 0.0271(14) 0.0309(15) 0.0056(11) 0.0064(11) -0.0080(11)
C34 0.0225(13) 0.0486(18) 0.0281(15) 0.0092(13) 0.0067(11) 0.0019(12)
C35 0.0477(18) 0.0301(15) 0.0248(14) -0.0014(11) 0.0072(13) 0.0115(13)
Ir2 0.01874(4) 0.01325(4) 0.01871(5) -0.00102(3) 0.00088(3) 0.00035(3)
Cl3 0.0268(3) 0.0209(3) 0.0403(4) -0.0125(3) -0.0019(3) 0.0042(2)
Cl4 0.0255(3) 0.0274(3) 0.0278(3) 0.0103(2) -0.0009(2) -0.0020(2)
P2 0.0192(3) 0.0147(3) 0.0193(3) -0.0007(2) -0.0001(2) 0.0010(2)
N3 0.0225(10) 0.0200(10) 0.0258(11) 0.0018(8) 0.0001(8) -0.0022(8)
N4 0.0279(11) 0.0217(11) 0.0276(12) -0.0001(9) -0.0003(9) -0.0019(9)
C41 0.0232(12) 0.0239(13) 0.0241(13) 0.0013(10) -0.0027(10) 0.0006(10)
C42 0.0180(11) 0.0243(12) 0.0270(13) 0.0027(10) 0.0016(9) 0.0007(9)
C43 0.0228(12) 0.0263(13) 0.0277(14) -0.0006(10) 0.0025(10) -0.0011(10)
C44 0.0454(18) 0.0381(17) 0.0343(17) -0.0100(13) 0.0086(14) -0.0109(14)
C45 0.0479(19) 0.060(2) 0.0278(16) -0.0088(15) 0.0124(14) -0.0050(17)
C46 0.0241(13) 0.053(2) 0.0307(15) 0.0071(14) 0.0093(11) 0.0029(13)
C47 0.0213(12) 0.0309(14) 0.0369(16) 0.0072(12) 0.0050(11) 0.0001(11)
C48 0.129(5) 0.098(4) 0.042(2) -0.025(3) 0.034(3) -0.025(4)
C49 0.0332(16) 0.073(3) 0.0414(19) 0.0167(18) 0.0143(14) 0.0035(17)
C50 0.0219(12) 0.0205(12) 0.0344(15) 0.0045(10) -0.0018(10) -0.0028(10)
C51 0.0216(11) 0.0161(11) 0.0247(12) 0.0002(9) 0.0000(9) -0.0007(9)
C52 0.0202(11) 0.0166(11) 0.0224(12) -0.0016(9) 0.0013(9) 0.0012(9)
C53 0.0290(13) 0.0194(12) 0.0229(13) -0.0005(9) 0.0022(10) 0.0020(10)
C54 0.0294(13) 0.0280(14) 0.0260(14) -0.0028(11) 0.0054(11) 0.0001(11)
C55 0.0314(14) 0.0286(14) 0.0306(15) -0.0062(11) 0.0048(11) 0.0054(11)
C56 0.0303(14) 0.0207(12) 0.0340(15) -0.0013(11) 0.0013(11) 0.0083(11)
C57 0.0276(13) 0.0191(12) 0.0279(14) -0.0020(10) 0.0019(10) 0.0025(10)
C58 0.0242(12) 0.0199(11) 0.0214(12) 0.0001(9) 0.0000(9) 0.0018(9)
C59 0.0339(15) 0.0347(15) 0.0220(13) -0.0030(11) -0.0004(11) 0.0104(12)
C60 0.0425(18) 0.054(2) 0.0217(14) -0.0006(13) 0.0059(12) 0.0095(15)
C61 0.0385(16) 0.0334(15) 0.0233(14) 0.0042(11) -0.0005(11) 0.0015(13)
C62 0.0335(14) 0.0256(13) 0.0254(14) 0.0077(10) -0.0044(11) 0.0023(11)
C63 0.0269(13) 0.0259(13) 0.0221(13) 0.0008(10) -0.0016(10) 0.0054(10)
C65 0.0238(12) 0.0160(11) 0.0296(13) 0.0020(9) 0.0046(10) -0.0038(9)
C66 0.0256(12) 0.0224(12) 0.0265(13) -0.0002(10) 0.0087(10) -0.0021(10)
C67 0.0209(12) 0.0192(12) 0.0327(14) -0.0020(10) 0.0065(10) -0.0017(9)
C68 0.0198(11) 0.0185(12) 0.0320(14) -0.0027(10) -0.0002(10) -0.0041(9)
C69 0.0218(11) 0.0183(11) 0.0254(13) -0.0033(9) 0.0012(9) -0.0042(9)
C70 0.0325(14) 0.0184(12) 0.0409(17) 0.0068(11) 0.0048(12) 0.0008(11)
C71 0.0435(18) 0.051(2) 0.0292(16) 0.0034(14) 0.0139(13) -0.0007(16)
C72 0.0275(14) 0.0270(14) 0.0502(19) -0.0049(13) 0.0125(13) 0.0031(11)
C73 0.0296(14) 0.0264(14) 0.0331(15) 0.0019(11) -0.0083(11) -0.0038(11)
C74 0.0302(14) 0.0292(14) 0.0310(15) -0.0128(11) 0.0016(11) -0.0046(11)

loop_
_atom_type_symbol
_atom_type_description
_atom_type_scat_dispersion_real
_atom_type_scat_dispersion_imag
_atom_type_scat_source
C C 0.0033 0.0016 'International Tables Vol C Tables 4.2.6.8 and 6.1.1.4'
H H 0.0000 0.0000 'International Tables Vol C Tables 4.2.6.8 and 6.1.1.4'
N N 0.0061 0.0033 'International Tables Vol C Tables 4.2.6.8 and 6.1.1.4'
P P 0.1023 0.0942 'International Tables Vol C Tables 4.2.6.8 and 6.1.1.4'
Cl Cl 0.1484 0.1585 'International Tables Vol C Tables 4.2.6.8 and 6.1.1.4'
Ir Ir -1.4442 7.9887 'International Tables Vol C Tables 4.2.6.8 and 6.1.1.4'

loop_
_geom_angle_atom_site_label_1
_geom_angle_atom_site_label_2
_geom_angle_atom_site_label_3
_geom_angle
C28 Ir1 C26 64.80(10)
C28 Ir1 C27 38.59(9)
C26 Ir1 C27 38.36(10)
C28 Ir1 C29 38.48(10)
C26 Ir1 C29 63.64(10)
C27 Ir1 C29 63.61(9)
C28 Ir1 C30 63.59(10)
C26 Ir1 C30 38.47(10)
C27 Ir1 C30 63.48(10)
C29 Ir1 C30 36.83(10)
C28 Ir1 P1 118.39(7)
C26 Ir1 P1 119.32(7)
C27 Ir1 P1 102.87(7)
C29 Ir1 P1 155.73(8)
C30 Ir1 P1 156.93(7)
C28 Ir1 Cl1 97.56(7)
C26 Ir1 Cl1 152.56(7)
C27 Ir1 Cl1 134.46(7)
C29 Ir1 Cl1 89.34(7)
C30 Ir1 Cl1 115.76(7)
P1 Ir1 Cl1 87.18(2)
C28 Ir1 Cl2 152.31(7)
C26 Ir1 Cl2 97.01(7)
C27 Ir1 Cl2 133.63(7)
C29 Ir1 Cl2 115.67(8)
C30 Ir1 Cl2 89.06(7)
P1 Ir1 Cl2 88.38(2)
Cl1 Ir1 Cl2 90.28(2)
C11 P1 C12 101.22(12)
C11 P1 C18 104.57(12)
C12 P1 C18 108.29(13)
C11 P1 Ir1 115.18(9)
C12 P1 Ir1 113.02(9)
C18 P1 Ir1 113.49(9)
C1 N1 C3 106.0(2)
C1 N1 C10 126.4(2)
C3 N1 C10 127.5(2)
C1 N2 C2 104.1(2)
N2 C1 N1 114.4(3)
C7 C2 N2 130.7(3)
C7 C2 C3 119.2(3)
N2 C2 C3 110.1(3)
N1 C3 C4 132.6(2)
N1 C3 C2 105.4(2)
C4 C3 C2 122.0(3)
C5 C4 C3 118.0(3)
C4 C5 C6 120.5(3)
C4 C5 C8 119.0(3)
C6 C5 C8 120.4(3)
C7 C6 C5 120.5(3)
C7 C6 C9 119.7(3)
C5 C6 C9 119.8(3)
C6 C7 C2 119.8(3)
N1 C10 C11 111.2(2)
C10 C11 P1 115.59(17)
C13 C12 C17 109.9(2)
C13 C12 P1 109.6(2)
C17 C12 P1 118.0(2)
C14 C13 C12 110.8(3)
C15 C14 C13 110.1(3)
C14 C15 C16 111.9(3)
C15 C16 C17 112.4(3)
C16 C17 C12 111.8(3)
C19 C18 C23 111.2(2)
C19 C18 P1 109.69(19)
C23 C18 P1 117.6(2)
C18 C19 C20 111.5(2)
C21 C20 C19 110.4(3)
C22 C21 C20 110.0(3)
C21 C22 C23 112.0(3)
C18 C23 C22 111.3(3)
C27 C26 C30 107.3(2)
C27 C26 C31 127.7(2)
C30 C26 C31 124.0(3)
C27 C26 Ir1 71.17(14)
C30 C26 Ir1 72.98(14)
C31 C26 Ir1 130.41(19)
C26 C27 C28 108.3(2)
C26 C27 C32 125.6(2)
C28 C27 C32 125.4(2)
C26 C27 Ir1 70.47(14)
C28 C27 Ir1 70.08(14)
C32 C27 Ir1 132.64(18)
C27 C28 C29 107.3(2)
C27 C28 C33 126.3(2)
C29 C28 C33 125.1(2)
C27 C28 Ir1 71.33(14)
C29 C28 Ir1 73.05(14)
C33 C28 Ir1 130.94(19)
C30 C29 C28 108.4(2)
C30 C29 C34 126.8(3)
C28 C29 C34 124.8(3)
C30 C29 Ir1 71.79(14)
C28 C29 Ir1 68.47(14)
C34 C29 Ir1 126.02(19)
C29 C30 C26 108.4(2)
C29 C30 C35 127.2(3)
C26 C30 C35 124.4(3)
C29 C30 Ir1 71.38(15)
C26 C30 Ir1 68.55(14)
C35 C30 Ir1 126.62(19)
C66 Ir2 C69 65.23(10)
C66 Ir2 C65 38.73(10)
C69 Ir2 C65 38.58(10)
C66 Ir2 C68 63.91(10)
C69 Ir2 C68 38.57(9)
C65 Ir2 C68 63.65(10)
C66 Ir2 C67 38.72(10)
C69 Ir2 C67 63.69(10)
C65 Ir2 C67 63.68(10)
C68 Ir2 C67 36.71(10)
C66 Ir2 P2 118.17(8)
C69 Ir2 P2 116.86(7)
C65 Ir2 P2 101.26(7)
C68 Ir2 P2 154.49(7)
C67 Ir2 P2 156.36(8)
C66 Ir2 Cl4 152.89(8)
C69 Ir2 Cl4 99.42(7)
C65 Ir2 Cl4 136.57(7)
C68 Ir2 Cl4 89.97(7)
C67 Ir2 Cl4 115.10(7)
P2 Ir2 Cl4 88.45(2)
C66 Ir2 Cl3 96.91(7)
C69 Ir2 Cl3 152.90(7)
C65 Ir2 Cl3 133.82(7)
C68 Ir2 Cl3 116.18(7)
C67 Ir2 Cl3 89.52(7)
P2 Ir2 Cl3 89.21(2)
Cl4 Ir2 Cl3 87.95(3)
C51 P2 C52 101.80(12)
C51 P2 C58 106.61(12)
C52 P2 C58 103.75(12)
C51 P2 Ir2 109.23(8)
C52 P2 Ir2 119.78(8)
C58 P2 Ir2 114.30(9)
C41 N3 C43 106.1(2)
C41 N3 C50 126.1(2)
C43 N3 C50 127.8(2)
C41 N4 C42 104.4(2)
N4 C41 N3 113.9(2)
N4 C42 C43 110.1(2)
N4 C42 C47 130.3(3)
C43 C42 C47 119.6(3)
N3 C43 C44 132.4(3)
N3 C43 C42 105.5(2)
C44 C43 C42 122.1(3)
C45 C44 C43 117.8(3)
C44 C45 C46 121.0(3)
C44 C45 C48 118.7(4)
C46 C45 C48 120.3(4)
C47 C46 C45 120.6(3)
C47 C46 C49 119.1(3)
C45 C46 C49 120.2(3)
C46 C47 C42 118.9(3)
N3 C50 C51 111.4(2)
C50 C51 P2 118.03(18)
C57 C52 C53 108.6(2)
C57 C52 P2 115.75(18)
C53 C52 P2 114.19(17)
C54 C53 C52 108.9(2)
C55 C54 C53 111.7(2)
C56 C55 C54 112.5(2)
C55 C56 C57 112.4(2)
C52 C57 C56 109.6(2)
C59 C58 C63 109.6(2)
C59 C58 P2 110.90(18)
C63 C58 P2 117.05(18)
C60 C59 C58 111.0(2)
C61 C60 C59 111.7(3)
C62 C61 C60 111.0(3)
C61 C62 C63 111.4(2)
C62 C63 C58 111.2(2)
C69 C65 C66 107.9(2)
C69 C65 C70 127.0(2)
C66 C65 C70 124.4(3)
C69 C65 Ir2 69.72(14)
C66 C65 Ir2 69.39(14)
C70 C65 Ir2 134.05(19)
C65 C66 C67 107.3(2)
C65 C66 C71 126.6(3)
C67 C66 C71 125.5(3)
C65 C66 Ir2 71.88(14)
C67 C66 Ir2 73.66(15)
C71 C66 Ir2 126.7(2)
C68 C67 C66 108.3(2)
C68 C67 C72 127.5(3)
C66 C67 C72 124.2(3)
C68 C67 Ir2 71.52(15)
C66 C67 Ir2 67.62(14)
C72 C67 Ir2 127.25(19)
C67 C68 C69 108.5(2)
C67 C68 C73 127.0(3)
C69 C68 C73 124.5(3)
C67 C68 Ir2 71.77(15)
C69 C68 Ir2 68.06(14)
C73 C68 Ir2 125.42(19)
C65 C69 C68 107.6(2)
C65 C69 C74 127.4(2)
C68 C69 C74 124.1(2)
C65 C69 Ir2 71.70(14)
C68 C69 Ir2 73.37(14)
C74 C69 Ir2 129.18(19)
Cl5A C80A Cl6A 113.7(8)
Cl6B C80B Cl5B 107.5(7)

loop_
_geom_bond_atom_site_label_1
_geom_bond_atom_site_label_2
_geom_bond_distance
Ir1 C28 2.171(2)
Ir1 C26 2.178(2)
Ir1 C27 2.188(2)
Ir1 C29 2.233(3)
Ir1 C30 2.238(3)
Ir1 P1 2.3492(6)
Ir1 Cl1 2.4072(6)
Ir1 Cl2 2.4127(6)
P1 C11 1.848(3)
P1 C12 1.849(3)
P1 C18 1.865(3)
N1 C1 1.362(4)
N1 C3 1.388(4)
N1 C10 1.458(3)
N2 C1 1.311(4)
N2 C2 1.396(4)
C2 C7 1.394(4)
C2 C3 1.400(4)
C3 C4 1.392(4)
C4 C5 1.387(4)
C5 C6 1.418(4)
C5 C8 1.505(5)
C6 C7 1.373(5)
C6 C9 1.511(4)
C10 C11 1.526(3)
C12 C13 1.529(5)
C12 C17 1.533(4)
C13 C14 1.528(4)
C14 C15 1.506(5)
C15 C16 1.505(6)
C16 C17 1.527(4)
C18 C19 1.527(4)
C18 C23 1.542(4)
C19 C20 1.528(4)
C20 C21 1.522(5)
C21 C22 1.504(5)
C22 C23 1.544(5)
C26 C27 1.434(4)
C26 C30 1.456(4)
C26 C31 1.499(4)
C27 C28 1.440(4)
C27 C32 1.498(4)
C28 C29 1.452(4)
C28 C33 1.498(4)
C29 C30 1.412(4)
C29 C34 1.493(4)
C30 C35 1.495(4)
Ir2 C66 2.155(3)
Ir2 C69 2.161(2)
Ir2 C65 2.188(2)
Ir2 C68 2.233(3)
Ir2 C67 2.236(3)
Ir2 P2 2.3229(6)
Ir2 Cl4 2.4035(6)
Ir2 Cl3 2.4203(6)
P2 C51 1.839(3)
P2 C52 1.849(3)
P2 C58 1.858(3)
N3 C41 1.366(3)
N3 C43 1.384(4)
N3 C50 1.461(3)
N4 C41 1.311(3)
N4 C42 1.391(4)
C42 C43 1.396(4)
C42 C47 1.396(4)
C43 C44 1.386(4)
C44 C45 1.382(5)
C45 C46 1.408(5)
C45 C48 1.513(5)
C46 C47 1.380(4)
C46 C49 1.516(4)
C50 C51 1.529(4)
C52 C57 1.527(4)
C52 C53 1.541(4)
C53 C54 1.529(4)
C54 C55 1.526(4)
C55 C56 1.525(4)
C56 C57 1.528(4)
C58 C59 1.540(4)
C58 C63 1.542(4)
C59 C60 1.531(4)
C60 C61 1.513(4)
C61 C62 1.513(4)
C62 C63 1.529(4)
C65 C69 1.437(4)
C65 C66 1.440(4)
C65 C70 1.488(4)
C66 C67 1.458(4)
C66 C71 1.495(4)
C67 C68 1.407(4)
C67 C72 1.494(4)
C68 C69 1.453(4)
C68 C73 1.493(4)
C69 C74 1.500(4)
Cl5A C80A 1.617(13)
C80A Cl6A 1.810(12)
Cl5B C80B 1.800(11)
C80B Cl6B 1.692(12)
